data_4001404
loop_
_publ_author_name
'Khan, M. Ishaque'
'Yohannes, Elizabeth'
'Golub, Vladimir O.'
'O'Connor, Charles J.'
'Doedens, Robert J.'

_publ_section_title
;
 Mixed-Valence and Neutral Framework Inorganic&#x2212;Organic Hybrid
 Materials:&#x00A0; Synthesis, Characterization, and Magnetic Properties
 of [{Co(N(CH)4N)}(V2O5)2] and [{Co(N(CH)4N)}V2O6]
;
_journal_issue 20
_journal_name_full 'Chemistry of Materials'
_journal_page_first 4890
_journal_paper_doi 10.1021/cm071415n
_journal_volume 19
_journal_year 2007
_chemical_formula_sum 'C4 H4 Co N2 O6 V2'
_chemical_formula_weight 336.90
_chemical_name_systematic
; 
 ? 
;
_space_group_IT_number 52
_symmetry_cell_setting orthorhombic
_symmetry_space_group_name_Hall '-P 2a 2bc'
_symmetry_space_group_name_H-M 'P n n a'
_atom_sites_solution_hydrogens difmap
_atom_sites_solution_primary direct
_atom_sites_solution_secondary difmap
_audit_creation_method SHELXL-97
_cell_angle_alpha 90.00
_cell_angle_beta 90.00
_cell_angle_gamma 90.00
_cell_formula_units_Z 4
_cell_length_a 10.2524(8)
_cell_length_b 11.5653(9)
_cell_length_c 7.4719(6)
_cell_measurement_reflns_used 6690
_cell_measurement_temperature 163(2)
_cell_measurement_theta_max 28.26
_cell_measurement_theta_min 3.25
_cell_volume 885.96(12)
_computing_cell_refinement 'Bruker SAINT'
_computing_data_collection 'Bruker SMART'
_computing_data_reduction 'Bruker SAINT'
_computing_molecular_graphics 'Bruker SHELXTL'
_computing_publication_material 'Bruker SHELXTL'
_computing_structure_refinement 'SHELXL-97 (Sheldrick, 1997)'
_computing_structure_solution 'SHELXS-97 (Sheldrick, 1990)'
_diffrn_ambient_temperature 163(2)
_diffrn_measured_fraction_theta_full 0.990
_diffrn_measured_fraction_theta_max 0.990
_diffrn_measurement_device_type 'CCD area detector'
_diffrn_measurement_method '25s frames at 0.3 deg omega increments'
_diffrn_radiation_monochromator graphite
_diffrn_radiation_source 'normal-focus sealed tube'
_diffrn_radiation_type MoK\a
_diffrn_radiation_wavelength 0.71073
_diffrn_reflns_av_R_equivalents 0.0242
_diffrn_reflns_av_sigmaI/netI 0.0144
_diffrn_reflns_limit_h_max 13
_diffrn_reflns_limit_h_min -12
_diffrn_reflns_limit_k_max 15
_diffrn_reflns_limit_k_min -15
_diffrn_reflns_limit_l_max 9
_diffrn_reflns_limit_l_min -8
_diffrn_reflns_number 8449
_diffrn_reflns_theta_full 28.29
_diffrn_reflns_theta_max 28.29
_diffrn_reflns_theta_min 3.25
_diffrn_standards_decay_% 0
_diffrn_standards_interval_count n/a
_diffrn_standards_interval_time n/a
_diffrn_standards_number n/a
_exptl_absorpt_coefficient_mu 3.925
_exptl_absorpt_correction_T_max 0.746
_exptl_absorpt_correction_T_min 0.606
_exptl_absorpt_correction_type multi-scan
_exptl_absorpt_process_details 'computed via SADABS'
_exptl_crystal_colour 'dark red-brown'
_exptl_crystal_density_diffrn 2.526
_exptl_crystal_density_meas ?
_exptl_crystal_density_method 'not measured'
_exptl_crystal_description prism
_exptl_crystal_F_000 652
_exptl_crystal_size_max 0.30
_exptl_crystal_size_mid 0.18
_exptl_crystal_size_min 0.18
_refine_diff_density_max 0.350
_refine_diff_density_min -0.701
_refine_diff_density_rms 0.083
_refine_ls_extinction_coef n/a
_refine_ls_extinction_method none
_refine_ls_goodness_of_fit_ref 1.245
_refine_ls_hydrogen_treatment refall
_refine_ls_matrix_type full
_refine_ls_number_parameters 78
_refine_ls_number_reflns 1092
_refine_ls_number_restraints 0
_refine_ls_restrained_S_all 1.245
_refine_ls_R_factor_all 0.0199
_refine_ls_R_factor_gt 0.0182
_refine_ls_shift/su_max 0.019
_refine_ls_shift/su_mean 0.002
_refine_ls_structure_factor_coef Fsqd
_refine_ls_weighting_details 'w=1/[\s^2^(Fo^2^)+(0.0350P)^2^] where P=(Fo^2^+2Fc^2^)/3'
_refine_ls_weighting_scheme calc
_refine_ls_wR_factor_gt 0.0541
_refine_ls_wR_factor_ref 0.0547
_reflns_number_gt 1024
_reflns_number_total 1092
_reflns_threshold_expression >2sigma(I)
_cod_data_source_file cm071415n-file002.cif
_cod_data_source_block isk60
_cod_depositor_comments
;
The following automatic conversions were performed:

'_symmetry_cell_setting' value 'Orthorhombic' changed to
'orthorhombic' according to
/home/saulius/struct/CIF-dictionaries/cif_core.dic dictionary named
'cif_core.dic' version 2.4.1 from 2010-06-29.

Automatic conversion script
Id: cif_fix_values 1715 2011-07-08 13:25:40Z adriana 

The following automatic conversions were performed:

'_exptl_crystal_density_meas' value 'none' was changed to '?' - the
value is perceived as not measured.

Automatic conversion script
Id: cif_fix_values 3008 2015-01-20 13:52:24Z robertas 
;
_cod_original_sg_symbol_H-M Pnna
_cod_database_code 4001404

loop_
_symmetry_equiv_pos_as_xyz
'x, y, z'
'-x+1/2, -y, z'
'-x+1/2, y+1/2, -z+1/2'
'x, -y+1/2, -z+1/2'
'-x, -y, -z'
'x-1/2, y, -z'
'x-1/2, -y-1/2, z-1/2'
'-x, y-1/2, z-1/2'

loop_
_atom_site_label
_atom_site_type_symbol
_atom_site_fract_x
_atom_site_fract_y
_atom_site_fract_z
_atom_site_U_iso_or_equiv
_atom_site_adp_type
_atom_site_occupancy
_atom_site_symmetry_multiplicity
_atom_site_calc_flag
_atom_site_refinement_flags
Co1 Co 1.07275(3) 0.2500 0.2500 0.00734(10) Uani 1 2 d S
V1 V 0.77480(2) 0.14620(2) 0.09835(3) 0.00750(10) Uani 1 1 d .
O1 O 0.93337(10) 0.17093(9) 0.08879(14) 0.0110(2) Uani 1 1 d .
O2 O 0.7500 0.0000 0.1718(2) 0.0135(3) Uani 1 2 d S
O3 O 0.70584(16) 0.2500 0.2500 0.0120(3) Uani 1 2 d S
O4 O 0.71291(11) 0.16738(10) -0.10355(14) 0.0124(2) Uani 1 1 d .
N1 N 1.04442(13) 0.39935(11) 0.08378(16) 0.0109(3) Uani 1 1 d .
C1 C 1.06302(14) 0.50416(13) 0.1565(2) 0.0127(3) Uani 1 1 d .
C2 C 0.98087(16) 0.39596(13) -0.0727(2) 0.0126(3) Uani 1 1 d .
H2A H 0.970(2) 0.326(2) -0.136(3) 0.029(6) Uiso 1 1 d .
H1A H 1.099(2) 0.506(2) 0.262(3) 0.018(5) Uiso 1 1 d .

loop_
_atom_site_aniso_label
_atom_site_aniso_U_11
_atom_site_aniso_U_22
_atom_site_aniso_U_33
_atom_site_aniso_U_23
_atom_site_aniso_U_13
_atom_site_aniso_U_12
Co1 0.00728(17) 0.00743(16) 0.00730(16) 0.00027(9) 0.000 0.000
V1 0.00805(16) 0.00631(15) 0.00814(16) -0.00068(7) -0.00089(8) -0.00021(8)
O1 0.0107(5) 0.0102(5) 0.0120(5) -0.0014(4) -0.0015(4) -0.0005(4)
O2 0.0172(7) 0.0093(7) 0.0141(8) 0.000 0.000 -0.0023(5)
O3 0.0106(7) 0.0107(7) 0.0147(8) -0.0027(5) 0.000 0.000
O4 0.0109(5) 0.0144(5) 0.0118(6) -0.0009(4) -0.0033(4) 0.0015(4)
N1 0.0101(6) 0.0106(6) 0.0119(6) 0.0013(4) 0.0007(4) -0.0009(4)
C1 0.0152(7) 0.0121(7) 0.0108(8) 0.0012(5) -0.0037(5) -0.0010(5)
C2 0.0172(8) 0.0098(7) 0.0108(7) 0.0002(5) 0.0000(5) -0.0008(5)

loop_
_atom_type_symbol
_atom_type_description
_atom_type_scat_dispersion_real
_atom_type_scat_dispersion_imag
_atom_type_scat_source
C C 0.0033 0.0016 'International Tables Vol C Tables 4.2.6.8 and 6.1.1.4'
H H 0.0000 0.0000 'International Tables Vol C Tables 4.2.6.8 and 6.1.1.4'
N N 0.0061 0.0033 'International Tables Vol C Tables 4.2.6.8 and 6.1.1.4'
O O 0.0106 0.0060 'International Tables Vol C Tables 4.2.6.8 and 6.1.1.4'
Co Co 0.3494 0.9721 'International Tables Vol C Tables 4.2.6.8 and 6.1.1.4'
V V 0.3005 0.5294 'International Tables Vol C Tables 4.2.6.8 and 6.1.1.4'

loop_
_geom_angle_atom_site_label_1
_geom_angle_atom_site_label_2
_geom_angle_atom_site_label_3
_geom_angle
_geom_angle_site_symmetry_1
_geom_angle_site_symmetry_3
O4 Co1 O4 90.62(6) 7_666 6_655
O4 Co1 O1 176.89(4) 7_666 .
O4 Co1 O1 88.13(4) 6_655 .
O4 Co1 O1 88.13(4) 7_666 4
O4 Co1 O1 176.89(4) 6_655 4
O1 Co1 O1 93.25(6) . 4
O4 Co1 N1 99.30(5) 7_666 4
O4 Co1 N1 91.65(5) 6_655 4
O1 Co1 N1 83.59(5) . 4
O1 Co1 N1 85.74(5) 4 4
O4 Co1 N1 91.65(5) 7_666 .
O4 Co1 N1 99.30(5) 6_655 .
O1 Co1 N1 85.74(5) . .
O1 Co1 N1 83.59(5) 4 .
N1 Co1 N1 164.45(7) 4 .
O1 V1 O4 108.19(6) . .
O1 V1 O2 108.39(4) . .
O4 V1 O2 111.32(6) . .
O1 V1 O3 107.40(6) . .
O4 V1 O3 108.98(5) . .
O2 V1 O3 112.39(5) . .
V1 O1 Co1 136.62(6) . .
V1 O2 V1 144.42(10) 2_655 .
V1 O3 V1 133.63(10) . 4
V1 O4 Co1 145.80(7) . 6
C2 N1 C1 116.70(13) . .
C2 N1 Co1 123.18(10) . .
C1 N1 Co1 118.23(10) . .
N1 C1 C2 121.48(14) . 5_765
N1 C1 H1A 116.6(17) . .
C2 C1 H1A 121.8(17) 5_765 .
N1 C2 C1 121.82(14) . 5_765
N1 C2 H2A 121.2(14) . .
C1 C2 H2A 116.8(14) 5_765 .

loop_
_geom_bond_atom_site_label_1
_geom_bond_atom_site_label_2
_geom_bond_distance
_geom_bond_site_symmetry_2
Co1 O4 2.0434(11) 7_666
Co1 O4 2.0434(11) 6_655
Co1 O1 2.0807(11) .
Co1 O1 2.0807(11) 4
Co1 N1 2.1472(13) 4
Co1 N1 2.1472(13) .
V1 O1 1.6523(11) .
V1 O4 1.6548(11) .
V1 O2 1.7957(6) .
V1 O3 1.7958(7) .
O2 V1 1.7957(6) 2_655
O3 V1 1.7958(7) 4
O4 Co1 2.0434(11) 6
N1 C2 1.339(2) .
N1 C1 1.342(2) .
C1 C2 1.389(2) 5_765
C1 H1A 0.87(2) .
C2 C1 1.389(2) 5_765
C2 H2A 0.95(3) .
